data_7100584
loop_
_publ_author_name
'Mizuhata, Yoshiyuki'
'Takeda, Nobuhiro'
'Sasamori, Takahiro'
'Tokitoh, Norihiro'

_publ_section_title
;
 Synthesis and properties of a stable 6-stannapentafulvene
;
_journal_coden_ASTM CHCOFS
_journal_issue 47
_journal_name_full
;
 Chemical Communications (Cambridge, United Kingdom)
;
_journal_page_first 5876
_journal_page_last 5878
_journal_paper_doi 10.1039/b512097g
_journal_year 2005
_chemical_formula_moiety 'C55 H88 Si6 Sn, 0.5(C6 H6)'
_chemical_formula_sum 'C58 H91 Si6 Sn'
_chemical_formula_weight 1075.54
_chemical_name_common Sn=C_DMB
_space_group_IT_number 2
_space_group_name_Hall '-P 1'
_space_group_name_H-M_alt 'P -1'
_symmetry_cell_setting triclinic
_symmetry_Int_Tables_number 2
_symmetry_space_group_name_Hall '-P 1'
_symmetry_space_group_name_H-M 'P -1'
_cell_angle_alpha 71.537(7)
_cell_angle_beta 81.570(7)
_cell_angle_gamma 74.856(7)
_cell_formula_units_Z 2
_cell_length_a 12.347(2)
_cell_length_b 13.0052(18)
_cell_length_c 20.418(4)
_cell_measurement_temperature 103(2)
_cell_volume 2994.7(8)
_diffrn_ambient_temperature 103(2)
_exptl_crystal_density_diffrn 1.193
_cod_database_code 7100584

loop_
_symmetry_equiv_pos_as_xyz
'x, y, z'
'-x, -y, -z'

loop_
_atom_site_label
_atom_site_type_symbol
_atom_site_fract_x
_atom_site_fract_y
_atom_site_fract_z
_atom_site_U_iso_or_equiv
_atom_site_adp_type
_atom_site_occupancy
_atom_site_symmetry_multiplicity
_atom_site_calc_flag
_atom_site_refinement_flags
_atom_site_disorder_assembly
_atom_site_disorder_group
Sn1 Sn 0.192199(15) 0.420862(15) 0.265889(9) 0.01334(6) Uani 1 1 d . . .
C1 C 0.2503(2) 0.2587(2) 0.34551(13) 0.0138(5) Uani 1 1 d . . .
C2 C 0.3799(2) 0.2455(2) 0.33496(14) 0.0169(6) Uani 1 1 d . . .
H1 H 0.3960 0.3120 0.3417 0.020 Uiso 1 1 calc R . .
H2 H 0.4134 0.1807 0.3729 0.020 Uiso 1 1 calc R . .
C3 C 0.4436(2) 0.2304(2) 0.26760(14) 0.0183(6) Uani 1 1 d . . .
C4 C 0.4095(2) 0.2816(2) 0.20362(14) 0.0200(6) Uani 1 1 d . . .
C5 C 0.3002(2) 0.3648(2) 0.18487(14) 0.0196(6) Uani 1 1 d . . .
H3 H 0.2565 0.3322 0.1631 0.024 Uiso 1 1 calc R . .
H4 H 0.3180 0.4313 0.1491 0.024 Uiso 1 1 calc R . .
C6 C 0.5560(2) 0.1493(2) 0.28217(16) 0.0284(7) Uani 1 1 d . . .
H5 H 0.5450 0.0731 0.2994 0.043 Uiso 1 1 calc R . .
H6 H 0.5908 0.1648 0.3171 0.043 Uiso 1 1 calc R . .
H7 H 0.6052 0.1573 0.2395 0.043 Uiso 1 1 calc R . .
C7 C 0.4782(3) 0.2598(3) 0.13951(16) 0.0314(7) Uani 1 1 d . . .
H8 H 0.5434 0.1977 0.1533 0.047 Uiso 1 1 calc R . .
H9 H 0.5042 0.3266 0.1117 0.047 Uiso 1 1 calc R . .
H10 H 0.4316 0.2408 0.1121 0.047 Uiso 1 1 calc R . .
C8 C 0.2116(2) 0.2566(2) 0.41964(13) 0.0163(6) Uani 1 1 d . . .
C9 C 0.2349(2) 0.3166(2) 0.45921(14) 0.0215(6) Uani 1 1 d . . .
H11 H 0.2793 0.3699 0.4396 0.026 Uiso 1 1 calc R . .
C10 C 0.1926(3) 0.2977(2) 0.52760(15) 0.0268(7) Uani 1 1 d . . .
H12 H 0.2070 0.3399 0.5544 0.032 Uiso 1 1 calc R . .
C11 C 0.1296(3) 0.2184(2) 0.55775(15) 0.0278(7) Uani 1 1 d . . .
H13 H 0.0991 0.2085 0.6042 0.033 Uiso 1 1 calc R . .
C12 C 0.1111(2) 0.1535(2) 0.51984(14) 0.0237(6) Uani 1 1 d . . .
H14 H 0.0708 0.0968 0.5406 0.028 Uiso 1 1 calc R . .
C13 C 0.1526(2) 0.1730(2) 0.45101(14) 0.0173(6) Uani 1 1 d . . .
C14 C 0.1568(2) 0.1108(2) 0.40210(14) 0.0163(6) Uani 1 1 d . . .
C15 C 0.1224(2) 0.0127(2) 0.41194(14) 0.0203(6) Uani 1 1 d . . .
H15 H 0.0826 -0.0186 0.4539 0.024 Uiso 1 1 calc R . .
C16 C 0.1468(2) -0.0384(2) 0.36000(15) 0.0237(6) Uani 1 1 d . . .
H16 H 0.1239 -0.1053 0.3661 0.028 Uiso 1 1 calc R . .
C17 C 0.2049(2) 0.0080(2) 0.29889(15) 0.0237(6) Uani 1 1 d . . .
H17 H 0.2216 -0.0280 0.2635 0.028 Uiso 1 1 calc R . .
C18 C 0.2391(2) 0.1060(2) 0.28824(14) 0.0203(6) Uani 1 1 d . . .
H18 H 0.2787 0.1368 0.2460 0.024 Uiso 1 1 calc R . .
C19 C 0.2145(2) 0.1586(2) 0.34040(13) 0.0155(6) Uani 1 1 d . . .
C20 C 0.0276(2) 0.5139(2) 0.22630(13) 0.0135(5) Uani 1 1 d . . .
C21 C -0.0738(2) 0.4768(2) 0.24578(13) 0.0138(5) Uani 1 1 d . . .
C22 C -0.1752(2) 0.5504(2) 0.22317(13) 0.0163(6) Uani 1 1 d . . .
H19 H -0.2427 0.5249 0.2376 0.020 Uiso 1 1 calc R . .
C23 C -0.1820(2) 0.6586(2) 0.18081(13) 0.0161(6) Uani 1 1 d . A .
C24 C -0.0810(2) 0.6919(2) 0.15909(13) 0.0154(6) Uani 1 1 d . . .
H20 H -0.0826 0.7646 0.1285 0.018 Uiso 1 1 calc R . .
C25 C 0.0229(2) 0.6227(2) 0.18040(13) 0.0144(5) Uani 1 1 d . . .
C26 C -0.0812(2) 0.3592(2) 0.28804(13) 0.0154(6) Uani 1 1 d . . .
H21 H -0.0057 0.3222 0.3067 0.019 Uiso 1 1 calc R . .
C27 C -0.2953(2) 0.7365(2) 0.16036(14) 0.0181(6) Uani 1 1 d . . .
H22 H -0.3503 0.6879 0.1781 0.022 Uiso 0.774(4) 1 calc PR A 1
H23 H -0.3497 0.6913 0.1879 0.022 Uiso 0.226(4) 1 calc PR A 2
C28 C 0.1257(2) 0.6703(2) 0.14856(13) 0.0149(6) Uani 1 1 d . . .
H24 H 0.1901 0.6167 0.1747 0.018 Uiso 1 1 calc R . .
Si1 Si -0.18650(6) 0.35049(6) 0.36669(4) 0.01778(16) Uani 1 1 d . . .
Si2 Si -0.09933(6) 0.27991(6) 0.22765(4) 0.02069(17) Uani 1 1 d . . .
Si3 Si -0.3384(5) 0.8432(5) 0.2120(2) 0.0195(6) Uani 0.774(4) 1 d PU A 1
Si4 Si -0.31072(19) 0.79093(19) 0.06506(11) 0.0187(4) Uani 0.774(4) 1 d P A 1
Si5 Si -0.329(2) 0.853(2) 0.1937(8) 0.041(4) Uani 0.226(4) 1 d PU A 2
Si6 Si -0.3225(7) 0.7539(6) 0.0616(4) 0.0183(14) Uani 0.226(4) 1 d P A 2
Si7 Si 0.12035(6) 0.80958(6) 0.16316(4) 0.01682(16) Uani 1 1 d . . .
Si8 Si 0.15931(6) 0.66332(6) 0.05543(4) 0.01858(17) Uani 1 1 d . . .
C29 C -0.1843(3) 0.4578(3) 0.40805(17) 0.0428(9) Uani 1 1 d . . .
H25 H -0.1911 0.5303 0.3729 0.064 Uiso 1 1 calc R . .
H26 H -0.1134 0.4382 0.4301 0.064 Uiso 1 1 calc R . .
H27 H -0.2474 0.4616 0.4431 0.064 Uiso 1 1 calc R . .
C30 C -0.3357(2) 0.3685(3) 0.34832(15) 0.0281(7) Uani 1 1 d . . .
H28 H -0.3825 0.3557 0.3920 0.042 Uiso 1 1 calc R . .
H29 H -0.3392 0.3148 0.3246 0.042 Uiso 1 1 calc R . .
H30 H -0.3635 0.4443 0.3188 0.042 Uiso 1 1 calc R . .
C31 C -0.1477(3) 0.2111(3) 0.43112(16) 0.0329(8) Uani 1 1 d . . .
H31 H -0.0690 0.1963 0.4413 0.049 Uiso 1 1 calc R . .
H32 H -0.1574 0.1539 0.4122 0.049 Uiso 1 1 calc R . .
H33 H -0.1962 0.2099 0.4737 0.049 Uiso 1 1 calc R . .
C32 C -0.1151(3) 0.1362(2) 0.27682(17) 0.0306(7) Uani 1 1 d . . .
H34 H -0.1156 0.0949 0.2443 0.046 Uiso 1 1 calc R . .
H35 H -0.1858 0.1403 0.3058 0.046 Uiso 1 1 calc R . .
H36 H -0.0520 0.0980 0.3062 0.046 Uiso 1 1 calc R . .
C33 C 0.0274(2) 0.2703(3) 0.16608(16) 0.0289(7) Uani 1 1 d . . .
H37 H 0.0949 0.2363 0.1921 0.043 Uiso 1 1 calc R . .
H38 H 0.0319 0.3450 0.1365 0.043 Uiso 1 1 calc R . .
H39 H 0.0222 0.2243 0.1373 0.043 Uiso 1 1 calc R . .
C34 C -0.2247(3) 0.3502(3) 0.17507(16) 0.0309(7) Uani 1 1 d . . .
H40 H -0.2154 0.4233 0.1451 0.046 Uiso 1 1 calc R . .
H41 H -0.2927 0.3595 0.2061 0.046 Uiso 1 1 calc R . .
H42 H -0.2315 0.3045 0.1465 0.046 Uiso 1 1 calc R . .
C35 C -0.3163(5) 0.7658(6) 0.3056(3) 0.0383(14) Uani 0.774(4) 1 d PU A 1
H102 H -0.2363 0.7306 0.3109 0.057 Uiso 0.774(4) 1 calc PR A 1
H103 H -0.3601 0.7085 0.3214 0.057 Uiso 0.774(4) 1 calc PR A 1
H104 H -0.3409 0.8180 0.3334 0.057 Uiso 0.774(4) 1 calc PR A 1
C36 C -0.4888(2) 0.9125(3) 0.20250(18) 0.0328(8) Uani 1 1 d . . .
H105 H -0.5003 0.9538 0.1538 0.049 Uiso 1 1 calc R A 1
H106 H -0.5119 0.9642 0.2307 0.049 Uiso 1 1 calc R A 1
H107 H -0.5340 0.8563 0.2180 0.049 Uiso 1 1 calc R A 1
C37 C -0.2514(4) 0.9496(4) 0.1876(3) 0.0401(14) Uani 0.774(4) 1 d PU A 1
H108 H -0.2596 0.9927 0.1389 0.060 Uiso 0.774(4) 1 calc PR A 1
H109 H -0.1722 0.9121 0.1943 0.060 Uiso 0.774(4) 1 calc PR A 1
H110 H -0.2768 0.9997 0.2167 0.060 Uiso 0.774(4) 1 calc PR A 1
C38 C -0.2663(4) 0.9255(4) 0.0222(2) 0.0393(12) Uani 0.774(4) 1 d P A 1
H43 H -0.1869 0.9154 0.0292 0.059 Uiso 0.774(4) 1 calc PR A 1
H44 H -0.3122 0.9831 0.0425 0.059 Uiso 0.774(4) 1 calc PR A 1
H45 H -0.2766 0.9484 -0.0275 0.059 Uiso 0.774(4) 1 calc PR A 1
C39 C -0.4611(5) 0.8155(5) 0.0490(3) 0.0328(13) Uani 0.774(4) 1 d P A 1
H46 H -0.5068 0.8711 0.0710 0.049 Uiso 0.774(4) 1 calc PR A 1
H47 H -0.4861 0.7457 0.0684 0.049 Uiso 0.774(4) 1 calc PR A 1
H48 H -0.4698 0.8428 -0.0010 0.049 Uiso 0.774(4) 1 calc PR A 1
C40 C -0.2270(4) 0.6852(4) 0.0229(2) 0.0404(13) Uani 0.774(4) 1 d P A 1
H49 H -0.1474 0.6707 0.0312 0.061 Uiso 0.774(4) 1 calc PR A 1
H50 H -0.2360 0.7130 -0.0270 0.061 Uiso 0.774(4) 1 calc PR A 1
H51 H -0.2533 0.6160 0.0423 0.061 Uiso 0.774(4) 1 calc PR A 1
C41 C -0.2718(17) 0.9714(17) 0.1403(14) 0.070(6) Uani 0.226(4) 1 d PU A 2
H111 H -0.2974 1.0332 0.1608 0.105 Uiso 0.226(4) 1 calc PR A 2
H112 H -0.2978 0.9952 0.0936 0.105 Uiso 0.226(4) 1 calc PR A 2
H113 H -0.1895 0.9494 0.1379 0.105 Uiso 0.226(4) 1 calc PR A 2
C42 C -0.285(2) 0.808(2) 0.2793(13) 0.069(7) Uani 0.226(4) 1 d PU A 2
H114 H -0.3203 0.7465 0.3073 0.104 Uiso 0.226(4) 1 calc PR A 2
H115 H -0.3084 0.8695 0.2997 0.104 Uiso 0.226(4) 1 calc PR A 2
H116 H -0.2034 0.7814 0.2782 0.104 Uiso 0.226(4) 1 calc PR A 2
C44 C -0.2017(12) 0.7980(15) 0.0007(7) 0.041(4) Uani 0.226(4) 1 d P A 2
H61 H -0.1911 0.8671 0.0058 0.062 Uiso 0.226(4) 1 calc PR A 2
H62 H -0.2182 0.8105 -0.0471 0.062 Uiso 0.226(4) 1 calc PR A 2
H63 H -0.1330 0.7395 0.0117 0.062 Uiso 0.226(4) 1 calc PR A 2
C45 C -0.4485(17) 0.8696(16) 0.0330(10) 0.037(5) Uani 0.226(4) 1 d P A 2
H64 H -0.4375 0.9384 0.0383 0.056 Uiso 0.226(4) 1 calc PR A 2
H65 H -0.5156 0.8505 0.0615 0.056 Uiso 0.226(4) 1 calc PR A 2
H66 H -0.4583 0.8804 -0.0157 0.056 Uiso 0.226(4) 1 calc PR A 2
C46 C -0.3454(13) 0.6253(10) 0.0531(7) 0.031(4) Uani 0.226(4) 1 d P A 2
H67 H -0.2810 0.5638 0.0696 0.046 Uiso 0.226(4) 1 calc PR A 2
H68 H -0.3535 0.6346 0.0044 0.046 Uiso 0.226(4) 1 calc PR A 2
H69 H -0.4140 0.6088 0.0808 0.046 Uiso 0.226(4) 1 calc PR A 2
C47 C 0.0443(2) 0.9367(2) 0.09938(15) 0.0268(7) Uani 1 1 d . . .
H70 H -0.0280 0.9254 0.0922 0.040 Uiso 1 1 calc R . .
H71 H 0.0898 0.9505 0.0553 0.040 Uiso 1 1 calc R . .
H72 H 0.0312 1.0009 0.1172 0.040 Uiso 1 1 calc R . .
C48 C 0.0522(3) 0.8144(2) 0.25007(15) 0.0271(7) Uani 1 1 d . . .
H73 H 0.1035 0.7665 0.2857 0.041 Uiso 1 1 calc R . .
H74 H -0.0174 0.7881 0.2577 0.041 Uiso 1 1 calc R . .
H75 H 0.0348 0.8911 0.2525 0.041 Uiso 1 1 calc R . .
C49 C 0.2675(2) 0.8260(3) 0.15657(17) 0.0308(7) Uani 1 1 d . . .
H76 H 0.2664 0.9002 0.1592 0.046 Uiso 1 1 calc R . .
H77 H 0.3052 0.8171 0.1123 0.046 Uiso 1 1 calc R . .
H78 H 0.3081 0.7693 0.1947 0.046 Uiso 1 1 calc R . .
C50 C 0.3138(3) 0.6465(3) 0.03106(16) 0.0363(8) Uani 1 1 d . . .
H79 H 0.3302 0.6347 -0.0148 0.054 Uiso 1 1 calc R . .
H80 H 0.3554 0.5822 0.0652 0.054 Uiso 1 1 calc R . .
H81 H 0.3365 0.7138 0.0300 0.054 Uiso 1 1 calc R . .
C51 C 0.1122(3) 0.5450(2) 0.04582(15) 0.0262(7) Uani 1 1 d . . .
H82 H 0.0320 0.5523 0.0604 0.039 Uiso 1 1 calc R . .
H83 H 0.1553 0.4749 0.0747 0.039 Uiso 1 1 calc R . .
H84 H 0.1245 0.5451 -0.0027 0.039 Uiso 1 1 calc R . .
C52 C 0.0900(3) 0.7894(3) -0.01101(16) 0.0413(9) Uani 1 1 d . . .
H85 H 0.0978 0.7734 -0.0555 0.062 Uiso 1 1 calc R . .
H86 H 0.1255 0.8508 -0.0159 0.062 Uiso 1 1 calc R . .
H87 H 0.0100 0.8105 0.0033 0.062 Uiso 1 1 calc R . .
C53 C 0.2541(2) 0.5296(2) 0.30622(13) 0.0151(6) Uani 1 1 d . . .
C54 C 0.3600(2) 0.5561(2) 0.28597(14) 0.0179(6) Uani 1 1 d . . .
C55 C 0.3976(2) 0.6158(2) 0.32083(14) 0.0208(6) Uani 1 1 d . . .
H88 H 0.4691 0.6332 0.3067 0.025 Uiso 1 1 calc R . .
C56 C 0.3343(2) 0.6506(2) 0.37522(15) 0.0234(6) Uani 1 1 d . . .
C57 C 0.2292(2) 0.6271(2) 0.39275(14) 0.0224(6) Uani 1 1 d . . .
H89 H 0.1834 0.6522 0.4288 0.027 Uiso 1 1 calc R . .
C58 C 0.1874(2) 0.5680(2) 0.35978(14) 0.0178(6) Uani 1 1 d . . .
C59 C 0.4343(2) 0.5267(2) 0.22573(14) 0.0213(6) Uani 1 1 d . . .
H90 H 0.5015 0.5567 0.2188 0.032 Uiso 1 1 calc R . .
H91 H 0.3928 0.5589 0.1838 0.032 Uiso 1 1 calc R . .
H92 H 0.4567 0.4456 0.2356 0.032 Uiso 1 1 calc R . .
C60 C 0.3798(3) 0.7126(3) 0.41197(17) 0.0332(8) Uani 1 1 d . . .
H93 H 0.4617 0.6998 0.4030 0.050 Uiso 1 1 calc R . .
H94 H 0.3611 0.6860 0.4619 0.050 Uiso 1 1 calc R . .
H95 H 0.3461 0.7925 0.3950 0.050 Uiso 1 1 calc R . .
C61 C 0.0711(2) 0.5480(2) 0.38174(14) 0.0215(6) Uani 1 1 d . . .
H96 H 0.0444 0.5668 0.4251 0.032 Uiso 1 1 calc R . .
H97 H 0.0731 0.4695 0.3887 0.032 Uiso 1 1 calc R . .
H98 H 0.0201 0.5948 0.3457 0.032 Uiso 1 1 calc R . .
C62 C 0.5915(3) 0.0407(3) 0.4969(2) 0.0554(12) Uani 1 1 d . . .
H117 H 0.6558 0.0692 0.4949 0.066 Uiso 1 1 calc R B 3
C63 C 0.4964(4) 0.0758(3) 0.5334(2) 0.0577(12) Uani 1 1 d . . .
H118 H 0.4937 0.1291 0.5568 0.069 Uiso 1 1 calc R C 3
C64 C 0.4043(3) 0.0349(3) 0.5366(2) 0.0532(11) Uani 1 1 d . . .
H119 H 0.3374 0.0594 0.5624 0.064 Uiso 1 1 calc R D 3

loop_
_atom_site_aniso_label
_atom_site_aniso_U_11
_atom_site_aniso_U_22
_atom_site_aniso_U_33
_atom_site_aniso_U_23
_atom_site_aniso_U_13
_atom_site_aniso_U_12
Sn1 0.01347(10) 0.01269(10) 0.01282(9) -0.00366(7) -0.00249(7) -0.00044(7)
C1 0.0149(13) 0.0111(13) 0.0139(13) -0.0031(10) -0.0042(10) 0.0003(11)
C2 0.0156(14) 0.0129(14) 0.0222(15) -0.0052(11) -0.0077(11) 0.0002(11)
C3 0.0141(14) 0.0149(14) 0.0263(15) -0.0075(12) -0.0004(11) -0.0029(11)
C4 0.0167(14) 0.0189(15) 0.0255(15) -0.0117(12) 0.0031(12) -0.0021(12)
C5 0.0216(15) 0.0206(15) 0.0162(14) -0.0062(11) -0.0029(11) -0.0021(12)
C6 0.0186(15) 0.0243(16) 0.0377(18) -0.0075(14) -0.0023(13) 0.0013(13)
C7 0.0236(17) 0.0358(19) 0.0317(18) -0.0151(15) 0.0056(13) 0.0007(14)
C8 0.0191(14) 0.0115(13) 0.0151(13) -0.0028(11) -0.0054(11) 0.0029(11)
C9 0.0303(16) 0.0142(14) 0.0190(14) -0.0030(11) -0.0074(12) -0.0027(12)
C10 0.0414(19) 0.0196(15) 0.0220(16) -0.0114(12) -0.0096(13) -0.0010(14)
C11 0.0380(18) 0.0274(17) 0.0154(15) -0.0074(13) -0.0020(13) -0.0016(14)
C12 0.0258(16) 0.0236(16) 0.0204(15) -0.0058(12) -0.0021(12) -0.0040(13)
C13 0.0184(14) 0.0133(14) 0.0197(14) -0.0058(11) -0.0066(11) 0.0014(11)
C14 0.0138(13) 0.0148(14) 0.0194(14) -0.0041(11) -0.0050(11) -0.0007(11)
C15 0.0196(15) 0.0178(15) 0.0209(15) -0.0024(12) -0.0031(12) -0.0030(12)
C16 0.0232(16) 0.0132(14) 0.0358(17) -0.0078(13) -0.0055(13) -0.0033(12)
C17 0.0247(16) 0.0221(16) 0.0289(16) -0.0160(13) -0.0041(13) -0.0014(13)
C18 0.0171(14) 0.0214(15) 0.0236(15) -0.0102(12) -0.0015(12) -0.0021(12)
C19 0.0127(13) 0.0123(13) 0.0200(14) -0.0045(11) -0.0062(11) 0.0023(11)
C20 0.0143(13) 0.0143(13) 0.0122(13) -0.0053(10) -0.0029(10) -0.0007(11)
C21 0.0180(14) 0.0141(13) 0.0099(12) -0.0044(10) -0.0029(10) -0.0026(11)
C22 0.0146(14) 0.0178(14) 0.0171(14) -0.0053(11) 0.0003(11) -0.0051(11)
C23 0.0167(14) 0.0179(14) 0.0153(13) -0.0077(11) -0.0024(11) -0.0021(11)
C24 0.0175(14) 0.0124(13) 0.0135(13) -0.0014(10) -0.0028(11) -0.0008(11)
C25 0.0169(14) 0.0156(14) 0.0136(13) -0.0089(11) -0.0021(11) -0.0024(11)
C26 0.0143(13) 0.0165(14) 0.0154(13) -0.0030(11) -0.0042(10) -0.0036(11)
C27 0.0127(13) 0.0167(14) 0.0221(15) -0.0027(11) -0.0004(11) -0.0028(11)
C28 0.0123(13) 0.0164(14) 0.0124(13) -0.0016(10) -0.0042(10) 0.0014(11)
Si1 0.0198(4) 0.0171(4) 0.0167(4) -0.0027(3) -0.0022(3) -0.0070(3)
Si2 0.0196(4) 0.0199(4) 0.0263(4) -0.0112(3) -0.0055(3) -0.0032(3)
Si3 0.0097(14) 0.0212(9) 0.0308(13) -0.0146(10) 0.0006(11) -0.0015(8)
Si4 0.0140(7) 0.0212(12) 0.0169(6) -0.0038(8) -0.0034(5) 0.0017(8)
Si5 0.012(3) 0.040(7) 0.077(11) -0.036(8) 0.010(7) -0.001(4)
Si6 0.020(3) 0.016(4) 0.016(2) -0.002(2) -0.0050(17) 0.001(3)
Si7 0.0163(4) 0.0145(4) 0.0185(4) -0.0021(3) -0.0024(3) -0.0042(3)
Si8 0.0173(4) 0.0220(4) 0.0143(4) -0.0033(3) -0.0014(3) -0.0029(3)
C29 0.065(3) 0.053(2) 0.0267(18) -0.0238(17) 0.0174(17) -0.038(2)
C30 0.0193(16) 0.0339(18) 0.0253(16) -0.0047(13) -0.0022(12) -0.0006(13)
C31 0.0246(17) 0.0321(18) 0.0276(17) 0.0069(14) 0.0018(13) -0.0031(14)
C32 0.0246(17) 0.0211(16) 0.050(2) -0.0170(15) -0.0041(14) -0.0024(13)
C33 0.0274(17) 0.0349(18) 0.0308(17) -0.0192(14) -0.0029(13) -0.0054(14)
C34 0.0287(17) 0.0405(19) 0.0303(17) -0.0187(15) -0.0119(14) -0.0036(15)
C35 0.032(3) 0.058(4) 0.027(3) -0.026(3) -0.006(2) 0.004(2)
C36 0.0200(16) 0.0375(19) 0.046(2) -0.0251(16) -0.0027(14) 0.0016(14)
C37 0.020(2) 0.032(3) 0.078(4) -0.034(3) 0.001(3) -0.003(2)
C38 0.033(2) 0.044(3) 0.033(2) 0.005(2) -0.0050(19) -0.014(2)
C39 0.023(2) 0.050(4) 0.027(3) -0.012(3) -0.006(2) -0.009(3)
C40 0.039(3) 0.051(3) 0.027(2) -0.018(2) -0.0106(19) 0.009(2)
C41 0.034(10) 0.045(10) 0.128(16) -0.029(12) 0.038(11) -0.024(8)
C42 0.063(14) 0.091(15) 0.065(14) -0.072(11) -0.017(11) 0.031(12)
C44 0.027(8) 0.076(12) 0.011(7) 0.001(7) 0.003(6) -0.013(8)
C45 0.034(10) 0.038(12) 0.028(10) 0.002(9) -0.008(8) 0.000(10)
C46 0.049(9) 0.021(7) 0.025(7) -0.008(6) -0.015(6) -0.003(6)
C47 0.0278(17) 0.0185(15) 0.0320(17) -0.0013(13) -0.0086(13) -0.0060(13)
C48 0.0382(18) 0.0185(15) 0.0277(17) -0.0098(13) 0.0004(14) -0.0095(14)
C49 0.0242(16) 0.0253(17) 0.044(2) -0.0082(15) -0.0058(14) -0.0081(13)
C50 0.0285(18) 0.061(2) 0.0230(17) -0.0158(16) 0.0085(14) -0.0173(17)
C51 0.0316(17) 0.0296(17) 0.0198(15) -0.0131(13) -0.0006(13) -0.0045(14)
C52 0.066(3) 0.0335(19) 0.0173(16) -0.0044(14) -0.0067(16) 0.0000(18)
C53 0.0177(14) 0.0104(13) 0.0154(13) -0.0028(10) -0.0054(11) 0.0008(11)
C54 0.0191(14) 0.0138(14) 0.0189(14) -0.0024(11) -0.0084(11) 0.0007(11)
C55 0.0173(14) 0.0183(15) 0.0260(16) -0.0045(12) -0.0056(12) -0.0030(12)
C56 0.0282(16) 0.0196(15) 0.0246(16) -0.0085(12) -0.0080(13) -0.0034(13)
C57 0.0289(16) 0.0174(15) 0.0202(15) -0.0087(12) -0.0028(12) 0.0005(13)
C58 0.0212(15) 0.0115(13) 0.0181(14) -0.0013(11) -0.0043(11) -0.0015(11)
C59 0.0156(14) 0.0237(16) 0.0242(15) -0.0072(12) -0.0021(12) -0.0032(12)
C60 0.0346(19) 0.0350(19) 0.0400(19) -0.0225(16) -0.0059(15) -0.0086(15)
C61 0.0249(16) 0.0193(15) 0.0208(15) -0.0094(12) 0.0022(12) -0.0037(12)
C62 0.043(2) 0.044(2) 0.074(3) 0.011(2) -0.032(2) -0.021(2)
C63 0.076(3) 0.035(2) 0.067(3) -0.022(2) -0.039(2) 0.008(2)
C64 0.036(2) 0.061(3) 0.045(2) -0.008(2) -0.0068(18) 0.011(2)

loop_
_geom_bond_atom_site_label_1
_geom_bond_atom_site_label_2
_geom_bond_distance
_geom_bond_site_symmetry_2
_geom_bond_publ_flag
Sn1 C5 2.158(3) . ?
Sn1 C53 2.180(3) . ?
Sn1 C20 2.197(2) . ?
Sn1 C1 2.233(2) . ?
C1 C8 1.513(3) . ?
C1 C19 1.517(4) . ?
C1 C2 1.554(3) . ?
C2 C3 1.524(4) . ?
C2 H1 0.9900 . ?
C2 H2 0.9900 . ?
C3 C4 1.338(4) . ?
C3 C6 1.513(4) . ?
C4 C5 1.505(4) . ?
C4 C7 1.516(4) . ?
C5 H3 0.9900 . ?
C5 H4 0.9900 . ?
C6 H5 0.9800 . ?
C6 H6 0.9800 . ?
C6 H7 0.9800 . ?
C7 H8 0.9800 . ?
C7 H9 0.9800 . ?
C7 H10 0.9800 . ?
C8 C9 1.389(4) . ?
C8 C13 1.399(4) . ?
C9 C10 1.385(4) . ?
C9 H11 0.9500 . ?
C10 C11 1.387(4) . ?
C10 H12 0.9500 . ?
C11 C12 1.390(4) . ?
C11 H13 0.9500 . ?
C12 C13 1.390(4) . ?
C12 H14 0.9500 . ?
C13 C14 1.459(4) . ?
C14 C15 1.394(4) . ?
C14 C19 1.398(4) . ?
C15 C16 1.380(4) . ?
C15 H15 0.9500 . ?
C16 C17 1.386(4) . ?
C16 H16 0.9500 . ?
C17 C18 1.389(4) . ?
C17 H17 0.9500 . ?
C18 C19 1.398(4) . ?
C18 H18 0.9500 . ?
C20 C21 1.416(3) . ?
C20 C25 1.420(3) . ?
C21 C22 1.400(4) . ?
C21 C26 1.518(3) . ?
C22 C23 1.388(4) . ?
C22 H19 0.9500 . ?
C23 C24 1.392(4) . ?
C23 C27 1.523(3) . ?
C24 C25 1.399(3) . ?
C24 H20 0.9500 . ?
C25 C28 1.527(3) . ?
C26 Si1 1.906(3) . ?
C26 Si2 1.908(3) . ?
C26 H21 1.0000 . ?
C27 Si5 1.78(2) . ?
C27 Si4 1.868(3) . ?
C27 Si3 1.923(6) . ?
C27 Si6 2.026(8) . ?
C27 H22 1.0000 . ?
C27 H23 1.0000 . ?
C28 Si7 1.910(3) . ?
C28 Si8 1.912(3) . ?
C28 H24 1.0000 . ?
Si1 C29 1.853(3) . ?
Si1 C31 1.862(3) . ?
Si1 C30 1.874(3) . ?
Si2 C33 1.862(3) . ?
Si2 C32 1.866(3) . ?
Si2 C34 1.873(3) . ?
Si3 C36 1.849(7) . ?
Si3 C37 1.871(7) . ?
Si3 C35 1.878(7) . ?
Si4 C40 1.857(5) . ?
Si4 C39 1.861(6) . ?
Si4 C38 1.877(5) . ?
Si5 C42 1.78(3) . ?
Si5 C41 1.83(3) . ?
Si5 C36 1.92(2) . ?
Si6 C46 1.830(14) . ?
Si6 C45 1.87(2) . ?
Si6 C44 1.885(15) . ?
Si7 C48 1.862(3) . ?
Si7 C49 1.865(3) . ?
Si7 C47 1.869(3) . ?
Si8 C51 1.854(3) . ?
Si8 C52 1.860(3) . ?
Si8 C50 1.872(3) . ?
C29 H25 0.9800 . ?
C29 H26 0.9800 . ?
C29 H27 0.9800 . ?
C30 H28 0.9800 . ?
C30 H29 0.9800 . ?
C30 H30 0.9800 . ?
C31 H31 0.9800 . ?
C31 H32 0.9800 . ?
C31 H33 0.9800 . ?
C32 H34 0.9800 . ?
C32 H35 0.9800 . ?
C32 H36 0.9800 . ?
C33 H37 0.9800 . ?
C33 H38 0.9800 . ?
C33 H39 0.9800 . ?
C34 H40 0.9800 . ?
C34 H41 0.9800 . ?
C34 H42 0.9800 . ?
C35 H102 0.9800 . ?
C35 H103 0.9800 . ?
C35 H104 0.9800 . ?
C36 H105 0.9800 . ?
C36 H106 0.9800 . ?
C36 H107 0.9800 . ?
C37 H108 0.9800 . ?
C37 H109 0.9800 . ?
C37 H110 0.9800 . ?
C38 H43 0.9800 . ?
C38 H44 0.9800 . ?
C38 H45 0.9800 . ?
C39 H46 0.9800 . ?
C39 H47 0.9800 . ?
C39 H48 0.9800 . ?
C40 H49 0.9800 . ?
C40 H50 0.9800 . ?
C40 H51 0.9800 . ?
C41 H111 0.9800 . ?
C41 H112 0.9800 . ?
C41 H113 0.9800 . ?
C42 H114 0.9800 . ?
C42 H115 0.9800 . ?
C42 H116 0.9800 . ?
C44 H61 0.9800 . ?
C44 H62 0.9800 . ?
C44 H63 0.9800 . ?
C45 H64 0.9800 . ?
C45 H65 0.9800 . ?
C45 H66 0.9800 . ?
C46 H67 0.9800 . ?
C46 H68 0.9800 . ?
C46 H69 0.9800 . ?
C47 H70 0.9800 . ?
C47 H71 0.9800 . ?
C47 H72 0.9800 . ?
C48 H73 0.9800 . ?
C48 H74 0.9800 . ?
C48 H75 0.9800 . ?
C49 H76 0.9800 . ?
C49 H77 0.9800 . ?
C49 H78 0.9800 . ?
C50 H79 0.9800 . ?
C50 H80 0.9800 . ?
C50 H81 0.9800 . ?
C51 H82 0.9800 . ?
C51 H83 0.9800 . ?
C51 H84 0.9800 . ?
C52 H85 0.9800 . ?
C52 H86 0.9800 . ?
C52 H87 0.9800 . ?
C53 C54 1.409(4) . ?
C53 C58 1.411(4) . ?
C54 C55 1.400(4) . ?
C54 C59 1.511(4) . ?
C55 C56 1.388(4) . ?
C55 H88 0.9500 . ?
C56 C57 1.382(4) . ?
C56 C60 1.507(4) . ?
C57 C58 1.395(4) . ?
C57 H89 0.9500 . ?
C58 C61 1.504(4) . ?
C59 H90 0.9800 . ?
C59 H91 0.9800 . ?
C59 H92 0.9800 . ?
C60 H93 0.9800 . ?
C60 H94 0.9800 . ?
C60 H95 0.9800 . ?
C61 H96 0.9800 . ?
C61 H97 0.9800 . ?
C61 H98 0.9800 . ?
C62 C63 1.349(6) . ?
C62 C64 1.352(6) 2_656 ?
C62 H117 0.9500 . ?
C63 C64 1.360(6) . ?
C63 H118 0.9500 . ?
C64 C62 1.352(6) 2_656 ?
C64 H119 0.9500 . ?

loop_
_cod_changelog_entry_id
_cod_changelog_entry_author
_cod_changelog_entry_date
_cod_changelog_entry_text
1 'Vaitkus, Antanas' 2022-09-15T14:20:00+03:00 'Updated bibliographic information.'
